data_2009561
loop_
_publ_author_name
'Xue, B.'
'Schwer, H.'
'Hulliger, F.'

_publ_section_title
;
 Structure of CePdAl
;
_journal_issue 3
_journal_name_full 'Acta Crystallographica Section C'
_journal_page_first 338
_journal_page_last 340
_journal_paper_doi 10.1107/S0108270193007632
_journal_volume 50
_journal_year 1994
_chemical_formula_sum 'Al Ce Pd'
_chemical_formula_weight 273.52
_symmetry_cell_setting hexagonal
_symmetry_space_group_name_Hall 'P -6 -2'
_symmetry_space_group_name_H-M 'P -6 2 m'
_atom_type_scat_source 'IntTabC Tables 4.2.6.8 and 6.1.1.4'
_cell_angle_alpha 90
_cell_angle_beta 90
_cell_angle_gamma 120
_cell_formula_units_Z 3
_cell_length_a 7.2198(7)
_cell_length_b 7.2198(7)
_cell_length_c 4.2329(7)
_cell_measurement_reflns_used 20
_cell_measurement_temperature 295
_cell_measurement_theta_max 35.03
_cell_measurement_theta_min 3.26
_cell_volume 191.08(4)
_computing_cell_refinement 'P3/PC Diffractometer Program'
_computing_data_collection 'P3/PC Diffractometer Program (Siemens, 1989)'
_computing_data_reduction 'XDISK (Siemens, 1991)'
_computing_structure_refinement 'SHELXL92 (Sheldrick, 1992)'
_diffrn_measurement_device 'Siemens P3/PC'
_diffrn_measurement_method \q/2\q
_diffrn_radiation_type MoK\a
_diffrn_radiation_wavelength 0.71073
_diffrn_reflns_av_R_equivalents 0.0993
_diffrn_reflns_limit_h_max 11
_diffrn_reflns_limit_h_min -11
_diffrn_reflns_limit_k_max 11
_diffrn_reflns_limit_k_min -11
_diffrn_reflns_limit_l_max 6
_diffrn_reflns_limit_l_min -6
_diffrn_reflns_number 3402
_diffrn_reflns_theta_max 35.07
_diffrn_standards_decay_% 1.2
_diffrn_standards_interval_count 48
_diffrn_standards_number 2
_exptl_absorpt_coefficient_mu 24.63
_exptl_absorpt_correction_T_max 0.5509
_exptl_absorpt_correction_T_min 0.2549
_exptl_absorpt_correction_type 'Gaussian integration (SHELX76; Sheldrick, 1976)'
_exptl_crystal_colour silvery
_exptl_crystal_density_diffrn 7.130
_exptl_crystal_description 'lath shaped (slight twinning)'
_exptl_crystal_size_max 0.10
_exptl_crystal_size_mid 0.05
_exptl_crystal_size_min 0.02
_refine_diff_density_max 5.28
_refine_diff_density_min -5.12
_refine_ls_extinction_coef 0.000(2)
_refine_ls_extinction_method SHELXL92
_refine_ls_goodness_of_fit_obs 1.857
_refine_ls_number_parameters 18
_refine_ls_number_reflns '348 unique'
_refine_ls_R_factor_obs 0.042
_refine_ls_shift/esd_max 1.127
_refine_ls_structure_factor_coef Fsqd
_refine_ls_weighting_details 'w = 1/[\s^2^(F~o~^2^) + (0.0306P)^2^+6.40P] where P = (F~o~^2^ + 2F~c~^2^)/3'
_refine_ls_weighting_scheme calc
_refine_ls_wR_factor_obs 0.113
_reflns_number_observed 3351
_reflns_number_total 3383
_reflns_observed_criterion I>2\s(I)
_cod_data_source_file sh1059.cif
_cod_data_source_block sh1059_structure_1_of_1
_cod_depositor_comments
;
The following automatic conversions were performed:

'_refine_ls_weighting_scheme' value ' 1/[\s^2^(F~o~^2^) +
(0.0306P)^2^+6.40P] where P = (F~o~^2^ + 2F~c~^2^)/3' was changed to
'calc'. New tag '_refine_ls_weighting_details' was created. The value
of the new tag was set to 'w = 1/[\s^2^(F~o~^2^) +
(0.0306P)^2^+6.40P] where P = (F~o~^2^ + 2F~c~^2^)/3'.

Automatic conversion script
Id: cif_fix_values 3143 2015-03-26 13:38:13Z robertas 
;
_cod_original_cell_volume 191.08(5)
_cod_database_code 2009561

loop_
_atom_site_label
_atom_site_fract_x
_atom_site_fract_y
_atom_site_fract_z
_atom_site_U_iso_or_equiv
Al .2288(12) .0 0.5 .0084(12)
Ce .5792(2) .0 .0 .0069(3)
Pd 0.333333333333333 0.666666666666667 0.5 .0097(4)
Pd .0 .0 .0 .0079(5)

loop_
_geom_bond_atom_site_label_1
_geom_bond_atom_site_label_2
_geom_bond_distance
_geom_bond_publ_flag
Ce Pd(d) 3.0250(10) yes
Ce Pd(a) 3.038(2) yes
Ce Al 3.298(7) yes
Ce Al 3.379(2) yes
Ce Ce 3.743(2) yes
Al Pd(a) 2.685(6) yes
Al Pd(d) 2.859(6) yes
Al Al 2.861(11) yes
Al Ce 3.298(7) yes
Al Ce 3.379(2) yes
Pd(d) Al 2.859(6) yes
Pd(d) Ce 3.0250(10) yes
Pd(a) Al 2.685(6) yes
Pd(a) Ce 3.038(2) yes
